data_2202692
loop_
_publ_author_name
'Marques, Lenice de Louren\,co'
'Schulz Lang, Ernesto'
'Burrow, Robert Alan'

_publ_section_title '[4-Amino-<i>N</i>-(pyrimidin-2-yl)benzenesulfonamido-\k<i>N</i>](triphenylarsine-\kAs)gold(I)'
_journal_issue 9
_journal_name_full 'Acta Crystallographica Section E'
_journal_page_first m707
_journal_page_last m709
_journal_paper_doi 10.1107/S1600536803017008
_journal_volume 59
_journal_year 2003
_chemical_formula_iupac '[Au (C10 H9 N4 O2 S) (C18 H15 As)]'
_chemical_formula_moiety 'C28 H24 As Au N4 O2 S'
_chemical_formula_sum 'C28 H24 As Au N4 O2 S'
_chemical_formula_weight 752.46
_chemical_name_common 'triphenylarsine sulfadiazine gold(I)'
_chemical_name_systematic
;
triphenylarsine sulfadiazine gold(I)
;
_space_group_IT_number 14
_symmetry_cell_setting monoclinic
_symmetry_space_group_name_Hall '-P 2ybc'
_symmetry_space_group_name_H-M 'P 1 21/c 1'
_atom_sites_solution_hydrogens geom
_atom_sites_solution_primary direct
_atom_sites_solution_secondary difmap
_audit_conform_dict_name cif_core.dic
_audit_conform_dict_version 2.2
_audit_creation_method 'WinGX routine CIF_UPDATE'
_cell_angle_alpha 90.00
_cell_angle_beta 104.46(3)
_cell_angle_gamma 90.00
_cell_formula_units_Z 4
_cell_length_a 12.0550(18)
_cell_length_b 13.360(2)
_cell_length_c 16.774(3)
_cell_measurement_reflns_used 1705
_cell_measurement_temperature 173(2)
_cell_measurement_theta_max 26.9
_cell_measurement_theta_min 2.7
_cell_volume 2616.0(8)
_computing_cell_refinement SMART
_computing_data_collection 'SMART (Bruker, 1997)'
_computing_data_reduction 'SAINT (Bruker, 1997)'
_computing_molecular_graphics 'ORTEP-3 for Windows (Farrugia, 2000)'
_computing_publication_material 'WinGX (Farrugia, 1999)'
_computing_structure_refinement 'SHELXL97 (Sheldrick, 1997)'
_computing_structure_solution 'SHELXS97 (Sheldrick, 1997)'
_diffrn_ambient_temperature 173(2)
_diffrn_measured_fraction_theta_full 0.959
_diffrn_measured_fraction_theta_max 0.959
_diffrn_measurement_device_type 'Bruker SMART CCD area-detector'
_diffrn_measurement_method '\f and \w'
_diffrn_radiation_monochromator graphite
_diffrn_radiation_type MoK\a
_diffrn_radiation_wavelength 0.71073
_diffrn_reflns_av_R_equivalents 0.0247
_diffrn_reflns_limit_h_max 17
_diffrn_reflns_limit_h_min -18
_diffrn_reflns_limit_k_max 20
_diffrn_reflns_limit_k_min -20
_diffrn_reflns_limit_l_max 25
_diffrn_reflns_limit_l_min -23
_diffrn_reflns_number 35747
_diffrn_reflns_theta_full 33.03
_diffrn_reflns_theta_max 33.03
_diffrn_reflns_theta_min 1.74
_exptl_absorpt_coefficient_mu 6.993
_exptl_absorpt_correction_T_max 0.350
_exptl_absorpt_correction_T_min 0.221
_exptl_absorpt_correction_type multi-scan
_exptl_absorpt_process_details '(SADABS; Sheldrick, 1996)'
_exptl_crystal_colour colorless
_exptl_crystal_density_diffrn 1.911
_exptl_crystal_density_method 'not measured'
_exptl_crystal_description block
_exptl_crystal_F_000 1456
_exptl_crystal_size_max 0.30
_exptl_crystal_size_mid 0.20
_exptl_crystal_size_min 0.15
_refine_diff_density_max 1.026
_refine_diff_density_min -0.586
_refine_ls_extinction_method none
_refine_ls_goodness_of_fit_ref 0.999
_refine_ls_hydrogen_treatment constr
_refine_ls_matrix_type full
_refine_ls_number_parameters 334
_refine_ls_number_reflns 9482
_refine_ls_number_restraints 0
_refine_ls_restrained_S_all 0.999
_refine_ls_R_factor_all 0.0248
_refine_ls_R_factor_gt 0.0180
_refine_ls_shift/su_max 0.004
_refine_ls_shift/su_mean 0.000
_refine_ls_structure_factor_coef Fsqd
_refine_ls_weighting_details 'calc w = 1/[\s^2^(Fo^2^)+(0.0236P)^2^] where P = (Fo^2^+2Fc^2^)/3'
_refine_ls_weighting_scheme calc
_refine_ls_wR_factor_gt 0.0421
_refine_ls_wR_factor_ref 0.0434
_reflns_number_gt 8101
_reflns_number_total 9482
_reflns_threshold_expression I>2\s(I)
_cod_data_source_file lh6090.cif
_cod_data_source_block I
_cod_original_sg_symbol_H-M 'P 21/c'
_cod_database_code 2202692
_cod_database_fobs_code 2202692

loop_
_symmetry_equiv_pos_as_xyz
'x, y, z'
'-x, y+1/2, -z+1/2'
'-x, -y, -z'
'x, -y-1/2, z-1/2'

loop_
_atom_site_label
_atom_site_fract_x
_atom_site_fract_y
_atom_site_fract_z
_atom_site_U_iso_or_equiv
_atom_site_adp_type
_atom_site_calc_flag
_atom_site_refinement_flags
_atom_site_occupancy
_atom_site_disorder_assembly
_atom_site_disorder_group
_atom_site_type_symbol
Au 0.337416(5) 0.340050(5) 0.807518(4) 0.01926(2) Uani d . 1 . . Au
S 0.07242(4) 0.31367(3) 0.77646(3) 0.02052(8) Uani d . 1 . . S
As 0.479100(14) 0.433631(13) 0.770011(10) 0.01763(4) Uani d . 1 . . As
O2 -0.01256(11) 0.29864(11) 0.82241(8) 0.0293(3) Uani d . 1 . . O
N1 0.19560(12) 0.26847(11) 0.82703(9) 0.0210(3) Uani d . 1 . . N
O1 0.09607(12) 0.41508(9) 0.75709(8) 0.0281(3) Uani d . 1 . . O
C2 -0.01794(15) 0.15342(13) 0.67994(11) 0.0220(3) Uani d . 1 . . C
H2 -0.0251 0.1218 0.7292 0.026 Uiso calc R 1 . . H
C4 -0.04666(15) 0.15075(13) 0.53152(11) 0.0211(3) Uani d . 1 . . C
C21 0.59015(14) 0.49703(13) 0.85810(11) 0.0207(3) Uani d . 1 . . C
N16 0.31026(15) 0.17054(12) 0.92621(11) 0.0304(4) Uani d . 1 . . N
C43 0.25141(18) 0.65976(14) 0.66225(13) 0.0307(4) Uani d . 1 . . C
H43 0.1782 0.6824 0.6659 0.037 Uiso calc R 1 . . H
C31 0.56449(16) 0.36201(13) 0.70579(11) 0.0213(3) Uani d . 1 . . C
C41 0.40870(14) 0.54386(12) 0.70156(10) 0.0197(3) Uani d . 1 . . C
C46 0.46496(16) 0.59301(14) 0.65025(11) 0.0239(4) Uani d . 1 . . C
H46 0.5377 0.5701 0.6457 0.029 Uiso calc R 1 . . H
C6 0.03713(15) 0.29593(13) 0.60984(11) 0.0222(3) Uani d . 1 . . C
H6 0.0694 0.3610 0.6118 0.027 Uiso calc R 1 . . H
C11 0.20566(16) 0.18337(13) 0.87590(11) 0.0218(3) Uani d . 1 . . C
N12 0.11556(15) 0.12289(13) 0.86924(11) 0.0336(4) Uani d . 1 . . N
C45 0.41475(18) 0.67567(14) 0.60561(13) 0.0290(4) Uani d . 1 . . C
H45 0.4531 0.7094 0.5704 0.035 Uiso calc R 1 . . H
C23 0.67389(17) 0.51606(16) 1.00306(12) 0.0299(4) Uani d . 1 . . C
H23 0.6790 0.4961 1.0582 0.036 Uiso calc R 1 . . H
C25 0.73574(17) 0.62156(15) 0.90710(14) 0.0323(4) Uani d . 1 . . C
H25 0.7837 0.6736 0.8963 0.039 Uiso calc R 1 . . H
C33 0.7332(2) 0.32307(19) 0.66034(16) 0.0427(6) Uani d . 1 . . C
H33 0.8116 0.3348 0.6626 0.051 Uiso calc R 1 . . H
C1 0.02853(14) 0.24915(13) 0.68281(10) 0.0193(3) Uani d . 1 . . C
C5 -0.00087(15) 0.24808(14) 0.53535(11) 0.0234(3) Uani d . 1 . . C
H5 0.0038 0.2810 0.4861 0.028 Uiso calc R 1 . . H
C3 -0.05363(15) 0.10442(14) 0.60537(11) 0.0227(3) Uani d . 1 . . C
H3 -0.0833 0.0384 0.6040 0.027 Uiso calc R 1 . . H
C22 0.59805(15) 0.46807(14) 0.93877(11) 0.0235(3) Uani d . 1 . . C
H22 0.5513 0.4152 0.9499 0.028 Uiso calc R 1 . . H
C26 0.65931(16) 0.57435(14) 0.84223(12) 0.0267(4) Uani d . 1 . . C
H26 0.6542 0.5947 0.7872 0.032 Uiso calc R 1 . . H
C34 0.6751(2) 0.25121(18) 0.60904(14) 0.0412(5) Uani d . 1 . . C
H34 0.7130 0.2131 0.5760 0.049 Uiso calc R 1 . . H
C15 0.3221(2) 0.09159(17) 0.97625(14) 0.0385(5) Uani d . 1 . . C
H15 0.3950 0.0796 1.0127 0.046 Uiso calc R 1 . . H
N3 -0.08415(16) 0.10332(13) 0.45775(10) 0.0315(4) Uani d . 1 . . N
H3A -0.1133 0.0427 0.4558 0.038 Uiso calc R 1 . . H
H3B -0.0792 0.1333 0.4121 0.038 Uiso calc R 1 . . H
C32 0.67941(17) 0.37986(19) 0.70983(14) 0.0349(5) Uani d . 1 . . C
H32 0.7206 0.4298 0.7456 0.042 Uiso calc R 1 . . H
C42 0.30106(16) 0.57658(14) 0.70741(12) 0.0258(4) Uani d . 1 . . C
H42 0.2620 0.5424 0.7419 0.031 Uiso calc R 1 . . H
C24 0.74211(17) 0.59285(15) 0.98731(13) 0.0312(4) Uani d . 1 . . C
H24 0.7935 0.6260 1.0316 0.037 Uiso calc R 1 . . H
C44 0.30843(18) 0.70929(15) 0.61223(13) 0.0313(4) Uani d . 1 . . C
H44 0.2748 0.7666 0.5822 0.038 Uiso calc R 1 . . H
C13 0.1322(2) 0.04505(17) 0.92152(16) 0.0441(6) Uani d . 1 . . C
H13 0.0702 0.0005 0.9195 0.053 Uiso calc R 1 . . H
C36 0.50640(19) 0.28897(16) 0.65317(13) 0.0340(5) Uani d . 1 . . C
H36 0.4278 0.2767 0.6500 0.041 Uiso calc R 1 . . H
C35 0.5618(2) 0.23378(18) 0.60514(15) 0.0453(6) Uani d . 1 . . C
H35 0.5213 0.1836 0.5693 0.054 Uiso calc R 1 . . H
C14 0.2341(2) 0.02663(18) 0.97773(15) 0.0449(6) Uani d . 1 . . C
H14 0.2434 -0.0277 1.0154 0.054 Uiso calc R 1 . . H

loop_
_atom_site_aniso_label
_atom_site_aniso_U_11
_atom_site_aniso_U_22
_atom_site_aniso_U_33
_atom_site_aniso_U_12
_atom_site_aniso_U_13
_atom_site_aniso_U_23
Au 0.01641(3) 0.02138(3) 0.02015(3) -0.00411(2) 0.00486(2) -0.00044(2)
S 0.01774(18) 0.02129(19) 0.0234(2) -0.00154(15) 0.00670(16) -0.00359(16)
As 0.01466(7) 0.01959(8) 0.01850(8) -0.00208(6) 0.00387(6) 0.00051(6)
O2 0.0230(6) 0.0386(8) 0.0297(7) -0.0041(6) 0.0132(6) -0.0092(6)
N1 0.0178(7) 0.0227(7) 0.0222(7) -0.0040(5) 0.0042(6) 0.0007(6)
O1 0.0294(7) 0.0176(6) 0.0356(8) 0.0000(5) 0.0049(6) -0.0029(5)
C2 0.0217(8) 0.0246(8) 0.0204(8) -0.0018(7) 0.0063(7) 0.0010(7)
C4 0.0194(8) 0.0253(8) 0.0192(8) 0.0025(6) 0.0058(6) 0.0006(6)
C21 0.0166(7) 0.0220(8) 0.0221(8) -0.0008(6) 0.0027(6) -0.0002(6)
N16 0.0251(8) 0.0326(9) 0.0321(9) 0.0003(7) 0.0049(7) 0.0061(7)
C43 0.0280(10) 0.0292(10) 0.0337(11) 0.0086(8) 0.0055(8) -0.0019(8)
C31 0.0216(8) 0.0212(8) 0.0220(8) 0.0032(6) 0.0073(7) 0.0044(6)
C41 0.0192(8) 0.0195(8) 0.0189(8) -0.0002(6) 0.0021(6) -0.0025(6)
C46 0.0211(8) 0.0276(9) 0.0219(8) -0.0013(7) 0.0033(7) 0.0021(7)
C6 0.0207(8) 0.0191(8) 0.0277(9) 0.0021(6) 0.0079(7) 0.0018(7)
C11 0.0238(8) 0.0219(8) 0.0207(8) -0.0036(6) 0.0075(7) -0.0012(6)
N12 0.0317(9) 0.0288(8) 0.0380(10) -0.0120(7) 0.0045(8) 0.0058(7)
C45 0.0308(10) 0.0254(9) 0.0287(10) -0.0036(7) 0.0035(8) 0.0042(7)
C23 0.0284(9) 0.0391(11) 0.0210(9) 0.0060(8) 0.0038(7) -0.0043(8)
C25 0.0247(9) 0.0255(9) 0.0420(12) -0.0055(8) -0.0008(8) -0.0015(9)
C33 0.0276(11) 0.0615(16) 0.0426(13) 0.0165(10) 0.0157(10) 0.0089(11)
C1 0.0161(7) 0.0218(8) 0.0200(8) 0.0018(6) 0.0047(6) -0.0006(6)
C5 0.0240(8) 0.0253(8) 0.0218(8) 0.0038(7) 0.0072(7) 0.0051(7)
C3 0.0237(8) 0.0221(8) 0.0220(8) -0.0036(7) 0.0054(7) 0.0013(7)
C22 0.0222(8) 0.0266(9) 0.0221(9) 0.0004(7) 0.0061(7) -0.0009(7)
C26 0.0221(8) 0.0283(9) 0.0273(9) -0.0060(7) 0.0014(7) 0.0040(7)
C34 0.0555(15) 0.0407(12) 0.0339(12) 0.0200(11) 0.0234(11) 0.0057(10)
C15 0.0389(12) 0.0369(11) 0.0372(12) 0.0055(9) 0.0045(9) 0.0102(9)
N3 0.0463(10) 0.0295(8) 0.0190(8) -0.0092(7) 0.0089(7) -0.0013(6)
C32 0.0204(9) 0.0487(13) 0.0364(11) 0.0025(9) 0.0085(8) -0.0026(10)
C42 0.0228(9) 0.0288(9) 0.0270(9) 0.0025(7) 0.0082(7) -0.0006(7)
C24 0.0248(9) 0.0304(10) 0.0324(10) 0.0035(8) -0.0040(8) -0.0111(8)
C44 0.0355(11) 0.0222(9) 0.0322(10) 0.0042(8) 0.0012(8) 0.0013(8)
C13 0.0488(14) 0.0307(11) 0.0532(15) -0.0120(10) 0.0139(12) 0.0097(10)
C36 0.0372(11) 0.0317(10) 0.0375(12) -0.0063(9) 0.0176(9) -0.0099(9)
C35 0.0628(16) 0.0374(12) 0.0435(13) -0.0036(11) 0.0280(12) -0.0117(10)
C14 0.0554(15) 0.0335(11) 0.0457(14) 0.0031(11) 0.0127(12) 0.0166(10)

loop_
_atom_type_symbol
_atom_type_description
_atom_type_scat_dispersion_real
_atom_type_scat_dispersion_imag
_atom_type_scat_source
C C 0.0033 0.0016 'International Tables Vol C Tables 4.2.6.8 and 6.1.1.4'
H H 0 0 'International Tables Vol C Tables 4.2.6.8 and 6.1.1.4'
N N 0.0061 0.0033 'International Tables Vol C Tables 4.2.6.8 and 6.1.1.4'
O O 0.0106 0.006 'International Tables Vol C Tables 4.2.6.8 and 6.1.1.4'
S S 0.1246 0.1234 'International Tables Vol C Tables 4.2.6.8 and 6.1.1.4'
As As 0.0499 2.0058 'International Tables Vol C Tables 4.2.6.8 and 6.1.1.4'
Au Au -2.0133 8.8022 'International Tables Vol C Tables 4.2.6.8 and 6.1.1.4'

loop_
_geom_angle_atom_site_label_1
_geom_angle_atom_site_label_2
_geom_angle_atom_site_label_3
_geom_angle
_geom_angle_publ_flag
N1 Au As 171.56(4) y
N1 Au O1 54.00(5) y
As Au O1 118.11(3) n
N1 Au N16 47.88(6) n
As Au N16 140.54(4) n
O1 Au N16 100.13(5) n
N1 Au O2 21.37(5) n
As Au O2 151.31(2) y
O1 Au O2 33.43(3) n
N16 Au O2 66.83(5) y
O1 S O2 117.35(9) y
O1 S N1 105.08(8) y
O2 S N1 110.28(8) y
O1 S C1 107.04(9) n
O2 S C1 108.35(8) n
N1 S C1 108.41(8) n
C31 As C21 106.40(8) n
C31 As C41 105.32(8) n
C21 As C41 103.84(8) n
C31 As Au 114.61(6) n
C21 As Au 116.46(6) n
C41 As Au 109.13(6) n
C11 N1 S 122.95(12) n
C11 N1 Au 121.43(12) n
S N1 Au 115.49(8) n
S O1 Au 81.62(6) n
C3 C2 C1 119.87(17) n
C3 C2 H2 120.1 n
C1 C2 H2 120.1 n
N3 C4 C3 121.07(16) n
N3 C4 C5 120.54(17) n
C3 C4 C5 118.39(17) n
C22 C21 C26 119.62(17) n
C22 C21 As 119.41(13) n
C26 C21 As 120.92(14) n
C15 N16 C11 115.69(18) n
C15 N16 Au 167.06(15) n
C11 N16 Au 74.63(11) n
C44 C43 C42 120.12(19) n
C44 C43 H43 119.9 n
C42 C43 H43 119.9 n
C36 C31 C32 119.44(19) n
C36 C31 As 116.91(14) n
C32 C31 As 123.65(15) n
C46 C41 C42 120.18(17) n
C46 C41 As 121.35(13) n
C42 C41 As 118.41(14) n
C45 C46 C41 119.83(18) n
C45 C46 H46 120.1 n
C41 C46 H46 120.1 n
C5 C6 C1 120.36(17) n
C5 C6 H6 119.8 n
C1 C6 H6 119.8 n
N12 C11 N16 126.31(18) n
N12 C11 N1 119.77(17) n
N16 C11 N1 113.92(16) n
C11 N12 C13 115.36(19) n
C46 C45 C44 120.13(19) n
C46 C45 H45 119.9 n
C44 C45 H45 119.9 n
C24 C23 C22 120.26(19) n
C24 C23 H23 119.9 n
C22 C23 H23 119.9 n
C24 C25 C26 120.07(19) n
C24 C25 H25 120.0 n
C26 C25 H25 120.0 n
C34 C33 C32 121.1(2) n
C34 C33 H33 119.4 n
C32 C33 H33 119.4 n
C2 C1 C6 119.77(16) n
C2 C1 S 120.74(14) n
C6 C1 S 119.45(13) n
C6 C5 C4 120.55(17) n
C6 C5 H5 119.7 n
C4 C5 H5 119.7 n
C2 C3 C4 121.02(17) n
C2 C3 H3 119.5 n
C4 C3 H3 119.5 n
C23 C22 C21 120.10(18) n
C23 C22 H22 120.0 n
C21 C22 H22 120.0 n
C25 C26 C21 119.87(18) n
C25 C26 H26 120.1 n
C21 C26 H26 120.1 n
C33 C34 C35 120.0(2) n
C33 C34 H34 120.0 n
C35 C34 H34 120.0 n
N16 C15 C14 123.2(2) n
N16 C15 H15 118.4 n
C14 C15 H15 118.4 n
C4 N3 H3A 120.0 n
C4 N3 H3B 120.0 n
H3A N3 H3B 120.0 n
C31 C32 C33 118.8(2) n
C31 C32 H32 120.6 n
C33 C32 H32 120.6 n
C43 C42 C41 119.49(18) n
C43 C42 H42 120.3 n
C41 C42 H42 120.3 n
C23 C24 C25 120.08(18) n
C23 C24 H24 120.0 n
C25 C24 H24 120.0 n
C43 C44 C45 120.24(18) n
C43 C44 H44 119.9 n
C45 C44 H44 119.9 n
N12 C13 C14 123.4(2) n
N12 C13 H13 118.3 n
C14 C13 H13 118.3 n
C35 C36 C31 120.5(2) n
C35 C36 H36 119.7 n
C31 C36 H36 119.7 n
C34 C35 C36 120.2(2) n
C34 C35 H35 119.9 n
C36 C35 H35 119.9 n
C13 C14 C15 115.9(2) n
C13 C14 H14 122.0 n
C15 C14 H14 122.0 n

loop_
_geom_bond_atom_site_label_1
_geom_bond_atom_site_label_2
_geom_bond_site_symmetry_2
_geom_bond_distance
_geom_bond_publ_flag
Au N1 . 2.0552(15) y
Au As . 2.3266(6) y
Au N16 . 3.0863(19) y
Au O1 . 2.9926(16) y
Au O2 . 4.3238(15) y
S O1 . 1.4384(13) y
S O2 . 1.4417(14) y
S N1 . 1.6309(16) y
S C1 . 1.7538(18) n
As C31 . 1.9209(19) n
As C21 . 1.9248(19) n
As C41 . 1.9288(18) n
N1 C11 . 1.389(2) n
C2 C3 . 1.382(3) n
C2 C1 . 1.392(2) n
C2 H2 . 0.9500 n
C4 N3 . 1.363(2) n
C4 C3 . 1.406(2) n
C4 C5 . 1.408(2) n
C21 C22 . 1.388(3) n
C21 C26 . 1.394(2) n
N16 C15 . 1.333(3) n
N16 C11 . 1.342(2) n
C43 C44 . 1.379(3) n
C43 C42 . 1.393(3) n
C43 H43 . 0.9500 n
C31 C36 . 1.383(3) n
C31 C32 . 1.391(3) n
C41 C46 . 1.387(3) n
C41 C42 . 1.396(2) n
C46 C45 . 1.386(3) n
C46 H46 . 0.9500 n
C6 C5 . 1.376(3) n
C6 C1 . 1.401(2) n
C6 H6 . 0.9500 n
C11 N12 . 1.336(2) n
N12 C13 . 1.343(3) n
C45 C44 . 1.388(3) n
C45 H45 . 0.9500 n
C23 C24 . 1.381(3) n
C23 C22 . 1.385(3) n
C23 H23 . 0.9500 n
C25 C24 . 1.383(3) n
C25 C26 . 1.389(3) n
C25 H25 . 0.9500 n
C33 C34 . 1.361(4) n
C33 C32 . 1.398(3) n
C33 H33 . 0.9500 n
C5 H5 . 0.9500 n
C3 H3 . 0.9500 n
C22 H22 . 0.9500 n
C26 H26 . 0.9500 n
C34 C35 . 1.371(4) n
C34 H34 . 0.9500 n
C15 C14 . 1.376(3) n
C15 H15 . 0.9500 n
N3 H3A . 0.8800 n
N3 H3B . 0.8800 n
C32 H32 . 0.9500 n
C42 H42 . 0.9500 n
C24 H24 . 0.9500 n
C44 H44 . 0.9500 n
C13 C14 . 1.371(4) n
C13 H13 . 0.9500 n
C36 C35 . 1.381(3) n
C36 H36 . 0.9500 n
C35 H35 . 0.9500 n
C14 H14 . 0.9500 n

loop_
_geom_hbond_atom_site_label_D
_geom_hbond_atom_site_label_H
_geom_hbond_atom_site_label_A
_geom_hbond_site_symmetry_A
_geom_hbond_distance_DH
_geom_hbond_distance_HA
_geom_hbond_distance_DA
_geom_hbond_angle_DHA
N3 H3B O2 4_565 0.88 2.08 2.931(2) 162

loop_
_geom_torsion_atom_site_label_1
_geom_torsion_atom_site_label_2
_geom_torsion_atom_site_label_3
_geom_torsion_atom_site_label_4
_geom_torsion
_geom_torsion_publ_flag
C1 S N1 C11 -84.01(16) y
O1 Au As C31 -122.55(7) n
N16 Au As C31 73.18(8) n
O2 Au As C31 -128.33(7) n
O1 Au As C21 112.35(7) n
N16 Au As C21 -51.92(8) n
O2 Au As C21 106.57(7) n
O1 Au As C41 -4.75(6) n
N16 Au As C41 -169.02(7) n
O2 Au As C41 -10.53(7) n
O1 S O2 Au -92.82(11) n
N1 S O2 Au 27.40(8) n
C1 S O2 Au 145.90(12) n
N1 Au O2 S -109.95(16) n
As Au O2 S 60.00(12) n
O1 Au O2 S 50.72(10) n
N16 Au O2 S -134.69(11) n
O1 S N1 C11 161.81(14) n
O2 S N1 C11 34.46(17) n
O1 S N1 Au -22.37(11) n
O2 S N1 Au -149.73(8) n
C1 S N1 Au 91.80(10) n
O1 Au N1 C11 -171.50(16) n
N16 Au N1 C11 -9.72(12) n
O2 Au N1 C11 -158.5(2) n
O1 Au N1 S 12.61(6) n
N16 Au N1 S 174.40(12) n
O2 Au N1 S 25.63(7) n
O2 S O1 Au 136.72(7) n
N1 S O1 Au 13.80(7) n
C1 S O1 Au -101.33(7) n
N1 Au O1 S -13.06(6) n
As Au O1 S 163.40(4) n
N16 Au O1 S -26.68(7) n
O2 Au O1 S -21.63(4) n
C31 As C21 C22 -115.03(15) n
C41 As C21 C22 134.11(14) n
Au As C21 C22 14.13(16) n
C31 As C21 C26 67.66(16) n
C41 As C21 C26 -43.21(17) n
Au As C21 C26 -163.19(13) n
N1 Au N16 C15 153.1(7) n
As Au N16 C15 -26.1(7) n
O1 Au N16 C15 168.0(7) n
O2 Au N16 C15 165.0(7) n
N1 Au N16 C11 8.90(11) n
As Au N16 C11 -170.28(9) n
O1 Au N16 C11 23.78(11) n
O2 Au N16 C11 20.76(10) n
C21 As C31 C36 162.71(15) n
C41 As C31 C36 -87.46(16) n
Au As C31 C36 32.48(17) n
C21 As C31 C32 -17.22(19) n
C41 As C31 C32 92.61(18) n
Au As C31 C32 -147.45(16) n
C31 As C41 C46 -36.37(16) n
C21 As C41 C46 75.29(15) n
Au As C41 C46 -159.87(13) n
C31 As C41 C42 146.53(14) n
C21 As C41 C42 -101.82(15) n
Au As C41 C42 23.02(15) n
C42 C41 C46 C45 0.9(3) n
As C41 C46 C45 -176.14(14) n
C15 N16 C11 N12 -3.0(3) n
Au N16 C11 N12 168.7(2) n
C15 N16 C11 N1 177.66(17) n
Au N16 C11 N1 -10.70(13) n
S N1 C11 N12 14.5(2) n
Au N1 C11 N12 -161.05(14) n
S N1 C11 N16 -166.06(14) n
Au N1 C11 N16 18.4(2) n
N16 C11 N12 C13 3.5(3) n
N1 C11 N12 C13 -177.19(19) n
C41 C46 C45 C44 0.0(3) n
C3 C2 C1 C6 1.0(3) n
C3 C2 C1 S 179.02(14) n
C5 C6 C1 C2 0.5(3) n
C5 C6 C1 S -177.52(13) n
O1 S C1 C2 -169.68(14) n
O2 S C1 C2 -42.25(17) n
N1 S C1 C2 77.44(16) n
O1 S C1 C6 8.31(16) n
O2 S C1 C6 135.74(14) n
N1 S C1 C6 -104.57(15) n
C1 C6 C5 C4 -1.3(3) n
N3 C4 C5 C6 -179.91(17) n
C3 C4 C5 C6 0.7(3) n
C1 C2 C3 C4 -1.7(3) n
N3 C4 C3 C2 -178.56(18) n
C5 C4 C3 C2 0.9(3) n
C24 C23 C22 C21 -0.1(3) n
C26 C21 C22 C23 0.3(3) n
As C21 C22 C23 -177.09(14) n
C24 C25 C26 C21 -0.9(3) n
C22 C21 C26 C25 0.2(3) n
As C21 C26 C25 177.52(15) n
C32 C33 C34 C35 0.2(4) n
C11 N16 C15 C14 -0.3(3) n
Au N16 C15 C14 -141.6(6) n
C36 C31 C32 C33 0.0(3) n
As C31 C32 C33 179.88(17) n
C34 C33 C32 C31 -0.2(4) n
C44 C43 C42 C41 0.0(3) n
C46 C41 C42 C43 -0.9(3) n
As C41 C42 C43 176.23(14) n
C22 C23 C24 C25 -0.6(3) n
C26 C25 C24 C23 1.1(3) n
C42 C43 C44 C45 1.0(3) n
C46 C45 C44 C43 -1.0(3) n
C11 N12 C13 C14 -0.7(4) n
C32 C31 C36 C35 0.2(3) n
As C31 C36 C35 -179.70(18) n
C33 C34 C35 C36 0.0(4) n
C31 C36 C35 C34 -0.2(4) n
N12 C13 C14 C15 -2.1(4) n
N16 C15 C14 C13 2.6(4) n
